data_7035886
loop_
_publ_author_name
'Weiss, Daniel T.'
'Altmann, Philipp J.'
'Haslinger, Stefan'
'Jandl, Christian'
'P\"othig, Alexander'
'Cokoja, Mirza'
'K\"uhn, Fritz E'

_publ_section_title
;
 Structural diversity of late transition metal complexes with flexible
 tetra-NHC ligands.
;
_journal_issue 42
_journal_name_full 'Dalton transactions (Cambridge, England : 2003)'
_journal_page_first 18329
_journal_page_last 18339
_journal_paper_doi 10.1039/c5dt02386f
_journal_volume 44
_journal_year 2015
_chemical_compound_source 'see text'
_chemical_formula_moiety 'C24 H36 Fe N9 P, 2(F6 P), C2 H3 N'
_chemical_formula_sum 'C26 H39 F12 Fe N10 P3'
_chemical_formula_weight 868.43
_space_group_IT_number 14
_symmetry_cell_setting monoclinic
_symmetry_Int_Tables_number 14
_symmetry_space_group_name_Hall '-P 2yn'
_symmetry_space_group_name_H-M 'P 1 21/n 1'
_atom_sites_solution_hydrogens geom
_audit_update_record
;
2015-06-22 deposited with the CCDC.
2015-07-20 downloaded from the CCDC.
;
_cell_angle_alpha 90
_cell_angle_beta 90.077(1)
_cell_angle_gamma 90
_cell_formula_units_Z 4
_cell_length_a 12.5032(3)
_cell_length_b 14.0746(4)
_cell_length_c 20.8711(5)
_cell_measurement_reflns_used 9877
_cell_measurement_temperature 123
_cell_measurement_theta_max 25.2907
_cell_measurement_theta_min 2.1792
_cell_volume 3672.84(16)
_computing_cell_refinement 'SAINT (Bruker, 2012)'
_computing_data_collection 'APEX II Control Software (Bruker, 2013)'
_computing_data_reduction 'SAINT (Bruker, 2012)'
_computing_molecular_graphics 'PLATON (Spek, 2011)'
_computing_publication_material 'PLATON (Spek, 2011), enCIFer (Allen, 2004)'
_computing_structure_refinement 'SHELXL2014 (Sheldrick, 2014), SHELXLE (Huebschle, 2011)'
_computing_structure_solution 'SHELXS97 (Sheldrick, 1997)'
_diffrn_ambient_temperature 123
_diffrn_detector ' CCD plate '
_diffrn_detector_area_resol_mean 16
_diffrn_measured_fraction_theta_full 1.000
_diffrn_measured_fraction_theta_max 0.998
_diffrn_measurement_device ' \k-geometry diffractometer '
_diffrn_measurement_device_type ' Bruker APEX-II CCD '
_diffrn_measurement_method ' phi- and omega-rotation '
_diffrn_radiation_monochromator graphite
_diffrn_radiation_probe x-ray
_diffrn_radiation_source 'fine-focus sealed tube'
_diffrn_radiation_type MoK\a
_diffrn_radiation_wavelength 0.71073
_diffrn_reflns_av_R_equivalents 0.0651
_diffrn_reflns_av_sigmaI/netI 0.0360
_diffrn_reflns_limit_h_max 15
_diffrn_reflns_limit_h_min -15
_diffrn_reflns_limit_k_max 16
_diffrn_reflns_limit_k_min -16
_diffrn_reflns_limit_l_max 25
_diffrn_reflns_limit_l_min -25
_diffrn_reflns_number 81868
_diffrn_reflns_reduction_process
;
;
_diffrn_reflns_theta_full 25.24
_diffrn_reflns_theta_max 25.43
_diffrn_reflns_theta_min 1.75
_exptl_absorpt_coefficient_mu 0.638
_exptl_absorpt_correction_T_max 0.7452
_exptl_absorpt_correction_T_min 0.5085
_exptl_absorpt_correction_type multi-scan
_exptl_absorpt_process_details 'SADABS, Bruker, 2008b'
_exptl_crystal_colour yellow
_exptl_crystal_density_diffrn 1.571
_exptl_crystal_density_method 'Not Measured'
_exptl_crystal_description fragment
_exptl_crystal_F_000 1776
_exptl_crystal_size_max 0.424
_exptl_crystal_size_mid 0.404
_exptl_crystal_size_min 0.166
_refine_diff_density_max 0.591
_refine_diff_density_min -0.382
_refine_diff_density_rms 0.063
_refine_ls_extinction_method none
_refine_ls_goodness_of_fit_ref 1.048
_refine_ls_hydrogen_treatment constr
_refine_ls_matrix_type full
_refine_ls_number_parameters 513
_refine_ls_number_reflns 6760
_refine_ls_number_restraints 48
_refine_ls_restrained_S_all 1.045
_refine_ls_R_factor_all 0.0605
_refine_ls_R_factor_gt 0.0405
_refine_ls_shift/su_max 0.001
_refine_ls_shift/su_mean 0.000
_refine_ls_structure_factor_coef Fsqd
_refine_ls_weighting_details 'W=1/[\S^2^(FO^2^)+(0.0319P)^2^+4.3094P] WHERE P=(FO^2^+2FC^2^)/3'
_refine_ls_weighting_scheme calc
_refine_ls_wR_factor_gt 0.0819
_refine_ls_wR_factor_ref 0.0894
_reflns_number_gt 5322
_reflns_number_total 6760
_reflns_threshold_expression i>2\s(i)
_cod_data_source_file c5dt02386f2.cif
_cod_data_source_block compound_16
_cod_depositor_comments 'Adding full bibliography for 7035878--7035886.cif.'
_cod_original_sg_symbol_H-M 'P 21/n'
_cod_database_code 7035886

loop_
_symmetry_equiv_pos_site_id
_symmetry_equiv_pos_as_xyz
1 x,y,z
2 1/2-x,1/2+y,1/2-z
3 -x,-y,-z
4 1/2+x,1/2-y,1/2+z

loop_
_atom_site_aniso_label
_atom_site_aniso_U_11
_atom_site_aniso_U_22
_atom_site_aniso_U_33
_atom_site_aniso_U_23
_atom_site_aniso_U_13
_atom_site_aniso_U_12
Fe1 0.0166(2) 0.0112(2) 0.0138(2) 0.0001(1) 0.0016(1) 0.0012(2)
P1 0.0290(4) 0.0281(4) 0.0152(3) -0.0020(3) 0.0000(3) 0.0087(3)
P2 0.0333(4) 0.0243(4) 0.0245(4) 0.0015(3) -0.0022(3) -0.0071(3)
P3 0.0247(4) 0.0229(4) 0.0214(4) -0.0009(3) -0.0011(3) -0.0009(3)
F1 0.0750(14) 0.0387(12) 0.0349(10) 0.0128(8) -0.0121(9) -0.0011(10)
N1 0.0251(12) 0.0153(12) 0.0229(12) 0.0030(9) 0.0036(9) 0.0055(9)
N2 0.0187(12) 0.0223(13) 0.0204(11) 0.0005(9) 0.0009(9) 0.0051(10)
F2 0.0445(11) 0.0681(14) 0.0464(11) 0.0297(10) -0.0156(9) -0.0260(10)
N3 0.0170(12) 0.0220(13) 0.0246(12) -0.0044(10) 0.0020(9) -0.0035(9)
F3 0.066(3) 0.064(3) 0.0449(18) 0.001(2) 0.0133(17) 0.033(2)
F3A 0.141(18) 0.018(6) 0.057(9) 0.001(5) -0.018(9) -0.012(9)
F4 0.088(4) 0.039(2) 0.076(4) 0.008(2) -0.051(3) -0.026(3)
N4 0.0237(12) 0.0160(12) 0.0259(12) 0.0011(9) 0.0030(9) -0.0039(9)
F4A 0.044(7) 0.13(2) 0.066(11) 0.064(12) 0.013(7) 0.008(10)
N5 0.0248(12) 0.0137(12) 0.0222(11) -0.0029(9) 0.0017(9) 0.0033(9)
F5 0.041(3) 0.094(4) 0.063(2) 0.001(2) 0.0150(18) 0.020(2)
F5A 0.23(3) 0.072(10) 0.078(10) -0.056(8) 0.004(15) -0.032(16)
F6 0.059(2) 0.0291(19) 0.046(2) 0.0027(16) -0.0127(16) -0.0195(15)
N6 0.0152(11) 0.0141(12) 0.0260(12) 0.0016(9) 0.0041(9) 0.0023(9)
F6A 0.031(6) 0.122(18) 0.083(10) 0.075(12) -0.022(6) -0.029(9)
N7 0.0179(11) 0.0120(11) 0.0241(11) -0.0008(9) -0.0027(9) -0.0002(9)
N8 0.0225(11) 0.0136(11) 0.0157(10) -0.0004(9) -0.0007(8) 0.0017(9)
N9 0.0233(12) 0.0147(12) 0.0244(12) 0.0039(10) 0.0040(9) 0.0033(10)
C1 0.0214(14) 0.0168(14) 0.0142(12) 0.0045(10) 0.0008(10) 0.0008(11)
C2 0.0342(17) 0.0189(16) 0.0304(15) 0.0024(12) 0.0071(12) 0.0119(13)
C3 0.0248(16) 0.0290(17) 0.0319(16) 0.0066(13) 0.0060(12) 0.0145(13)
C4 0.0342(16) 0.0116(14) 0.0326(15) -0.0002(12) 0.0002(12) -0.0017(12)
C5 0.0167(14) 0.0331(17) 0.0241(14) -0.0030(12) -0.0016(11) 0.0012(12)
C6 0.0249(14) 0.0147(14) 0.0144(12) -0.0045(10) 0.0007(10) -0.0011(11)
C7 0.0224(16) 0.0324(18) 0.0448(18) -0.0072(15) 0.0090(13) -0.0097(14)
C8 0.0327(17) 0.0207(16) 0.0468(19) 0.0017(14) 0.0125(14) -0.0100(14)
C9 0.0340(17) 0.0170(15) 0.0284(15) 0.0088(12) -0.0021(12) -0.0017(12)
C10 0.0329(17) 0.0134(15) 0.0428(17) 0.0026(13) -0.0025(13) -0.0027(12)
C11 0.0298(16) 0.0140(15) 0.0327(15) -0.0099(12) -0.0014(12) 0.0013(12)
C12 0.0223(14) 0.0158(14) 0.0142(12) 0.0031(10) 0.0032(10) 0.0009(11)
C13 0.0269(15) 0.0179(15) 0.0313(15) -0.0001(12) 0.0055(12) 0.0094(12)
C14 0.0179(14) 0.0243(16) 0.0309(15) 0.0043(12) 0.0062(11) 0.0090(12)
C15 0.0168(14) 0.0165(15) 0.0354(16) 0.0016(11) 0.0010(11) -0.0013(11)
C16 0.0205(14) 0.0055(13) 0.0211(13) 0.0012(10) 0.0025(10) 0.0014(10)
C17 0.0288(15) 0.0134(14) 0.0272(14) -0.0019(11) -0.0121(12) -0.0015(11)
C18 0.0348(16) 0.0179(15) 0.0179(13) -0.0016(11) -0.0073(12) 0.0012(12)
C19 0.0250(15) 0.0271(16) 0.0195(13) -0.0017(12) 0.0055(11) 0.0001(12)
C20 0.0432(19) 0.045(2) 0.0227(15) 0.0049(14) -0.0014(13) 0.0195(15)
C21 0.0414(19) 0.047(2) 0.0303(17) -0.0187(15) -0.0115(14) 0.0074(16)
C22 0.0445(19) 0.045(2) 0.0162(14) -0.0013(13) 0.0068(13) 0.0153(15)
C23 0.0316(16) 0.0238(17) 0.0337(16) 0.0062(13) 0.0065(13) 0.0050(13)
C24 0.055(2) 0.043(2) 0.060(2) 0.0246(18) 0.0177(18) -0.0093(18)
F7 0.1093(18) 0.0305(12) 0.0599(13) 0.0090(10) -0.0473(13) -0.0276(12)
F8 0.0546(12) 0.0393(11) 0.0413(10) -0.0057(9) -0.0087(9) -0.0144(9)
F9 0.0547(12) 0.0385(11) 0.0415(10) 0.0175(8) -0.0188(9) -0.0092(9)
F10 0.0429(10) 0.0399(11) 0.0326(9) 0.0098(8) -0.0090(8) 0.0020(8)
F11 0.0271(10) 0.0762(16) 0.0712(14) 0.0213(12) 0.0190(9) 0.0136(10)
F12 0.0617(13) 0.0706(15) 0.0476(12) 0.0025(11) 0.0271(10) 0.0254(11)
N10 0.0391(17) 0.0324(17) 0.073(2) -0.0024(15) 0.0137(15) -0.0055(13)
C25 0.0300(18) 0.0179(16) 0.0452(18) 0.0001(13) -0.0046(14) -0.0007(13)
C26 0.0254(17) 0.043(2) 0.071(2) 0.0150(18) 0.0047(16) 0.0027(15)

loop_
_atom_site_label
_atom_site_type_symbol
_atom_site_thermal_displace_type
_atom_site_fract_x
_atom_site_fract_y
_atom_site_fract_z
_atom_site_occupancy
_atom_site_U_iso_or_equiv
_atom_site_calc_flag
_atom_site_refinement_flags
_atom_site_disorder_assembly
_atom_site_disorder_group
Fe1 Fe Uani 0.88461(3) 0.22470(2) 0.36367(2) 1.000 0.0139(1) d . . .
P1 P Uani 0.83862(6) 0.19185(5) 0.26005(3) 1.000 0.0241(2) d . . .
P2 P Uani 0.36147(6) 0.23638(6) 0.24816(3) 1.000 0.0274(2) d . . .
P3 P Uani 0.41901(6) 0.26832(5) 0.51950(3) 1.000 0.0230(2) d . . .
F1 F Uani 0.33476(16) 0.29381(13) 0.18432(8) 1.000 0.0495(7) d . . .
N1 N Uani 0.79140(17) 0.41893(15) 0.39735(10) 1.000 0.0211(7) d . . .
N2 N Uani 0.67163(16) 0.31750(16) 0.37342(10) 1.000 0.0205(7) d . . .
F2 F Uani 0.39022(14) 0.17693(15) 0.31079(9) 1.000 0.0530(7) d . . .
N3 N Uani 0.66928(16) 0.15004(16) 0.38667(10) 1.000 0.0212(7) d . . .
F3 F Uani 0.4668(5) 0.1914(5) 0.21716(19) 0.771(16) 0.0583(15) d UP A 1
F3A F Uani 0.346(2) 0.1482(11) 0.2008(8) 0.229(16) 0.072(7) d UP A 2
F4 F Uani 0.2933(5) 0.1496(3) 0.2249(4) 0.771(16) 0.068(2) d UP A 1
N4 N Uani 0.78073(17) 0.05404(15) 0.42805(10) 1.000 0.0219(7) d . . .
F4A F Uani 0.2370(13) 0.230(2) 0.2623(11) 0.229(16) 0.080(8) d UP A 2
N5 N Uani 1.02326(17) 0.04224(15) 0.34430(10) 1.000 0.0202(7) d . . .
F5 F Uani 0.2616(4) 0.2802(5) 0.2823(2) 0.771(16) 0.0660(18) d UP A 1
F5A F Uani 0.372(4) 0.3343(14) 0.2817(9) 0.229(16) 0.127(11) d UP A 2
F6 F Uani 0.4341(3) 0.3212(3) 0.2740(2) 0.771(16) 0.0447(11) d UP A 1
N6 N Uani 1.10673(16) 0.16153(15) 0.38232(10) 1.000 0.0184(7) d . . .
F6A F Uani 0.4779(11) 0.248(2) 0.2225(10) 0.229(16) 0.079(7) d UP A 2
N7 N Uani 1.04547(16) 0.26692(15) 0.46194(10) 1.000 0.0180(6) d . . .
N8 N Uani 0.89290(16) 0.27410(15) 0.50716(9) 1.000 0.0173(6) d . . .
N9 N Uani 0.97577(17) 0.31781(15) 0.31955(10) 1.000 0.0208(7) d . . .
C1 C Uani 0.77985(19) 0.32774(18) 0.37617(11) 1.000 0.0175(8) d . . .
C2 C Uani 0.6930(2) 0.4618(2) 0.40805(13) 1.000 0.0278(9) d . . .
C3 C Uani 0.6182(2) 0.3986(2) 0.39303(13) 1.000 0.0286(9) d . . .
C4 C Uani 0.8907(2) 0.46893(19) 0.41275(13) 1.000 0.0261(9) d . . .
C5 C Uani 0.6215(2) 0.2302(2) 0.35381(13) 1.000 0.0246(9) d . . .
C6 C Uani 0.7772(2) 0.13737(18) 0.39515(11) 1.000 0.0180(8) d . . .
C7 C Uani 0.6099(2) 0.0765(2) 0.41219(14) 1.000 0.0332(10) d . . .
C8 C Uani 0.6794(2) 0.0157(2) 0.43762(15) 1.000 0.0334(10) d . . .
C9 C Uani 0.8765(2) 0.00328(19) 0.44888(13) 1.000 0.0265(9) d . . .
C10 C Uani 0.9104(2) -0.07110(19) 0.40024(14) 1.000 0.0297(9) d . . .
C11 C Uani 0.9381(2) -0.02675(19) 0.33577(13) 1.000 0.0255(9) d . . .
C12 C Uani 1.0075(2) 0.13427(18) 0.36196(11) 1.000 0.0174(8) d . . .
C13 C Uani 1.1288(2) 0.0142(2) 0.35335(13) 1.000 0.0254(9) d . . .
C14 C Uani 1.1811(2) 0.0889(2) 0.37715(13) 1.000 0.0244(9) d . . .
C15 C Uani 1.1287(2) 0.25059(18) 0.41453(13) 1.000 0.0229(9) d . . .
C16 C Uani 0.93947(19) 0.25544(17) 0.44949(12) 1.000 0.0157(8) d . . .
C17 C Uani 1.0641(2) 0.29463(18) 0.52451(12) 1.000 0.0231(8) d . . .
C18 C Uani 0.9684(2) 0.29924(19) 0.55271(12) 1.000 0.0235(8) d . . .
C19 C Uani 0.7784(2) 0.2699(2) 0.52205(12) 1.000 0.0239(8) d . . .
C20 C Uani 0.7865(3) 0.2933(2) 0.21481(13) 1.000 0.0370(10) d . . .
C21 C Uani 0.7413(2) 0.0989(2) 0.23711(14) 1.000 0.0396(11) d . . .
C22 C Uani 0.9522(2) 0.1562(2) 0.21083(13) 1.000 0.0352(10) d . . .
C23 C Uani 1.0205(2) 0.3700(2) 0.28758(14) 1.000 0.0297(9) d . . .
C24 C Uani 1.0775(3) 0.4366(3) 0.24602(18) 1.000 0.0527(12) d . . .
F7 F Uani 0.35927(19) 0.18079(14) 0.48730(10) 1.000 0.0666(8) d . . .
F8 F Uani 0.47696(15) 0.35713(13) 0.55072(8) 1.000 0.0451(6) d . . .
F9 F Uani 0.38095(15) 0.33330(13) 0.46117(8) 1.000 0.0449(6) d . . .
F10 F Uani 0.45439(14) 0.20257(13) 0.57754(8) 1.000 0.0385(6) d . . .
F11 F Uani 0.31302(14) 0.29623(16) 0.55768(10) 1.000 0.0582(8) d . . .
F12 F Uani 0.52583(16) 0.24390(16) 0.48277(9) 1.000 0.0599(8) d . . .
N10 N Uani 0.1566(2) 0.4835(2) 0.41784(15) 1.000 0.0482(10) d . . .
C25 C Uani 0.2378(2) 0.4991(2) 0.39701(15) 1.000 0.0310(10) d . . .
C26 C Uani 0.3422(2) 0.5188(3) 0.36963(18) 1.000 0.0465(11) d . . .
H2 H Uiso 0.68140 0.52460 0.42320 1.000 0.0330 c RU . .
H3 H Uiso 0.54290 0.40730 0.39530 1.000 0.0340 c RU . .
H4A H Uiso 0.88330 0.50070 0.45430 1.000 0.0390 c RU . .
H4B H Uiso 0.90550 0.51630 0.37950 1.000 0.0390 c RU . .
H4C H Uiso 0.94970 0.42330 0.41480 1.000 0.0390 c RU . .
H5A H Uiso 0.62970 0.22200 0.30700 1.000 0.0300 c RU . .
H5B H Uiso 0.54410 0.23280 0.36360 1.000 0.0300 c RU . .
H7 H Uiso 0.53430 0.07050 0.41170 1.000 0.0400 c RU . .
H8 H Uiso 0.66310 -0.04260 0.45830 1.000 0.0400 c RU . .
H9A H Uiso 0.86220 -0.02800 0.49050 1.000 0.0320 c RU . .
H9B H Uiso 0.93550 0.04930 0.45520 1.000 0.0320 c RU . .
H10A H Uiso 0.85170 -0.11750 0.39440 1.000 0.0360 c RU . .
H10B H Uiso 0.97350 -0.10580 0.41680 1.000 0.0360 c RU . .
H11A H Uiso 0.96130 -0.07680 0.30550 1.000 0.0310 c RU . .
H11B H Uiso 0.87410 0.00480 0.31760 1.000 0.0310 c RU . .
H13 H Uiso 1.15810 -0.04650 0.34430 1.000 0.0300 c RU . .
H14 H Uiso 1.25470 0.09170 0.38840 1.000 0.0290 c RU . .
H15A H Uiso 1.12970 0.30320 0.38310 1.000 0.0280 c RU . .
H15B H Uiso 1.19950 0.24780 0.43580 1.000 0.0280 c RU . .
H17 H Uiso 1.13150 0.30780 0.54360 1.000 0.0280 c RU . .
H18 H Uiso 0.95470 0.31650 0.59590 1.000 0.0280 c RU . .
H19A H Uiso 0.74730 0.21270 0.50290 1.000 0.0360 c RU . .
H19B H Uiso 0.74270 0.32630 0.50460 1.000 0.0360 c RU . .
H19C H Uiso 0.76870 0.26810 0.56860 1.000 0.0360 c RU . .
H20A H Uiso 0.78020 0.27610 0.16950 1.000 0.0550 c RU . .
H20B H Uiso 0.83550 0.34730 0.21930 1.000 0.0550 c RU . .
H20C H Uiso 0.71600 0.31080 0.23140 1.000 0.0550 c RU . .
H21A H Uiso 0.69020 0.12500 0.20610 1.000 0.0590 c RU . .
H21B H Uiso 0.70280 0.07720 0.27530 1.000 0.0590 c RU . .
H21C H Uiso 0.77930 0.04510 0.21780 1.000 0.0590 c RU . .
H22A H Uiso 0.93050 0.15450 0.16570 1.000 0.0530 c RU . .
H22B H Uiso 0.97660 0.09300 0.22400 1.000 0.0530 c RU . .
H22C H Uiso 1.01050 0.20210 0.21630 1.000 0.0530 c RU . .
H24A H Uiso 1.07840 0.49960 0.26600 1.000 0.0790 c RU . .
H24B H Uiso 1.04110 0.44040 0.20450 1.000 0.0790 c RU . .
H24C H Uiso 1.15100 0.41450 0.23970 1.000 0.0790 c RU . .
H26A H Uiso 0.39320 0.53260 0.40410 1.000 0.0700 c RU . .
H26B H Uiso 0.33700 0.57380 0.34100 1.000 0.0700 c RU . .
H26C H Uiso 0.36670 0.46340 0.34540 1.000 0.0700 c RU . .

loop_
_atom_type_symbol
_atom_type_description
_atom_type_scat_dispersion_real
_atom_type_scat_dispersion_imag
_atom_type_scat_source
C C 0.0033 0.0016 ' International Tables Vol C Tables 4.2.6.8 and 6.1.1.4'
H H 0.0000 0.0000 ' International Tables Vol C Tables 4.2.6.8 and 6.1.1.4'
F F 0.0171 0.0103 ' International Tables Vol C Tables 4.2.6.8 and 6.1.1.4'
Fe Fe 0.3463 0.8444 ' International Tables Vol C Tables 4.2.6.8 and 6.1.1.4'
N N 0.0061 0.0033 ' International Tables Vol C Tables 4.2.6.8 and 6.1.1.4'
P P 0.1023 0.0942 ' International Tables Vol C Tables 4.2.6.8 and 6.1.1.4'

loop_
_geom_angle_atom_site_label_1
_geom_angle_atom_site_label_2
_geom_angle_atom_site_label_3
_geom_angle
_geom_angle_publ_flag
P1 Fe1 N9 80.61(7) yes
P1 Fe1 C1 96.18(7) yes
P1 Fe1 C6 91.09(7) yes
P1 Fe1 C12 92.68(7) yes
P1 Fe1 C16 173.98(8) yes
N9 Fe1 C1 87.56(9) yes
N9 Fe1 C6 169.97(10) yes
N9 Fe1 C12 88.27(10) yes
N9 Fe1 C16 94.49(9) yes
C1 Fe1 C6 87.76(10) yes
C1 Fe1 C12 169.46(10) yes
C1 Fe1 C16 87.05(10) yes
C6 Fe1 C12 97.79(10) yes
C6 Fe1 C16 94.12(10) yes
C12 Fe1 C16 83.62(10) yes
Fe1 P1 C20 114.79(9) yes
Fe1 P1 C21 123.57(10) yes
Fe1 P1 C22 113.18(9) yes
C20 P1 C21 100.63(14) yes
C20 P1 C22 101.59(14) yes
C21 P1 C22 99.91(12) yes
F2 P2 F4A 92.2(9) yes
F1 P2 F2 178.35(11) yes
F1 P2 F3 91.97(19) yes
F1 P2 F4 91.3(3) yes
F1 P2 F5 90.8(2) yes
F1 P2 F6 91.24(17) yes
F1 P2 F3A 81.5(6) yes
F1 P2 F4A 88.8(9) yes
F1 P2 F5A 86.8(8) yes
F1 P2 F6A 81.6(8) yes
F2 P2 F3 86.50(19) yes
F2 P2 F4 88.1(3) yes
F2 P2 F5 90.7(2) yes
F2 P2 F6 89.31(17) yes
F2 P2 F3A 97.3(6) yes
F4 P2 F6 177.2(3) yes
F2 P2 F5A 94.4(8) yes
F2 P2 F6A 97.3(8) yes
F3 P2 F4 90.8(3) yes
F3 P2 F5 176.7(2) yes
F3 P2 F6 88.0(3) yes
F4 P2 F5 90.8(3) yes
F5A P2 F6A 89(2) yes
F5 P2 F6 90.3(3) yes
F3A P2 F4A 87.3(13) yes
F3A P2 F5A 168.3(9) yes
F3A P2 F6A 88.9(13) yes
F4A P2 F5A 93(2) yes
F4A P2 F6A 170.2(12) yes
F7 P3 F9 88.98(10) yes
F7 P3 F8 178.74(11) yes
F8 P3 F12 89.13(11) yes
F7 P3 F10 90.07(10) yes
F7 P3 F11 90.68(12) yes
F7 P3 F12 91.34(12) yes
F8 P3 F9 89.85(10) yes
F8 P3 F10 91.10(10) yes
F8 P3 F11 88.86(11) yes
F9 P3 F12 90.34(10) yes
F9 P3 F10 178.75(11) yes
F9 P3 F11 89.59(11) yes
F11 P3 F12 177.98(12) yes
F10 P3 F11 89.61(10) yes
F10 P3 F12 90.49(10) yes
C1 N1 C2 111.6(2) yes
C2 N1 C4 120.5(2) yes
C1 N1 C4 127.8(2) yes
C1 N2 C5 122.3(2) yes
C1 N2 C3 112.3(2) yes
C3 N2 C5 125.3(2) yes
C5 N3 C7 123.0(2) yes
C5 N3 C6 124.5(2) yes
C6 N3 C7 112.5(2) yes
C8 N4 C9 120.9(2) yes
C6 N4 C9 126.8(2) yes
C6 N4 C8 112.2(2) yes
C11 N5 C13 121.5(2) yes
C12 N5 C13 111.8(2) yes
C11 N5 C12 124.3(2) yes
C12 N6 C14 112.2(2) yes
C12 N6 C15 124.0(2) yes
C14 N6 C15 123.2(2) yes
C16 N7 C17 112.2(2) yes
C15 N7 C16 123.3(2) yes
C15 N7 C17 124.6(2) yes
C16 N8 C18 111.3(2) yes
C16 N8 C19 126.7(2) yes
C18 N8 C19 122.0(2) yes
Fe1 N9 C23 171.5(2) yes
N1 C1 N2 102.6(2) yes
Fe1 C1 N1 131.64(18) yes
Fe1 C1 N2 125.22(19) yes
N1 C2 C3 107.2(2) yes
N2 C3 C2 106.4(2) yes
N2 C5 N3 110.6(2) yes
Fe1 C6 N3 123.79(18) yes
N3 C6 N4 102.0(2) yes
Fe1 C6 N4 134.18(19) yes
N3 C7 C8 106.6(2) yes
N4 C8 C7 106.7(2) yes
N4 C9 C10 111.6(2) yes
C9 C10 C11 111.8(2) no
N5 C11 C10 109.5(2) yes
N5 C12 N6 102.7(2) yes
Fe1 C12 N5 136.35(19) yes
Fe1 C12 N6 120.96(18) yes
N5 C13 C14 107.0(2) yes
N6 C14 C13 106.4(2) yes
N6 C15 N7 108.5(2) yes
Fe1 C16 N7 122.63(18) yes
N7 C16 N8 103.0(2) yes
Fe1 C16 N8 134.27(18) yes
N7 C17 C18 106.3(2) yes
N8 C18 C17 107.2(2) yes
N9 C23 C24 179.5(3) yes
N1 C2 H2 126.00 no
C3 C2 H2 126.00 no
C2 C3 H3 127.00 no
N2 C3 H3 127.00 no
N1 C4 H4B 109.00 no
N1 C4 H4A 109.00 no
H4A C4 H4B 110.00 no
H4A C4 H4C 109.00 no
N1 C4 H4C 109.00 no
H4B C4 H4C 110.00 no
N3 C5 H5A 109.00 no
N3 C5 H5B 109.00 no
N2 C5 H5A 110.00 no
N2 C5 H5B 110.00 no
H5A C5 H5B 108.00 no
C8 C7 H7 127.00 no
N3 C7 H7 127.00 no
N4 C8 H8 127.00 no
C7 C8 H8 127.00 no
N4 C9 H9A 109.00 no
N4 C9 H9B 109.00 no
H9A C9 H9B 108.00 no
C10 C9 H9A 109.00 no
C10 C9 H9B 109.00 no
C11 C10 H10A 109.00 no
C11 C10 H10B 109.00 no
H10A C10 H10B 108.00 no
C9 C10 H10A 109.00 no
C9 C10 H10B 109.00 no
N5 C11 H11A 110.00 no
N5 C11 H11B 110.00 no
C10 C11 H11A 110.00 no
C10 C11 H11B 110.00 no
H11A C11 H11B 108.00 no
C14 C13 H13 126.00 no
N5 C13 H13 127.00 no
N6 C14 H14 127.00 no
C13 C14 H14 127.00 no
N6 C15 H15A 110.00 no
N6 C15 H15B 110.00 no
H15A C15 H15B 108.00 no
N7 C15 H15B 110.00 no
N7 C15 H15A 110.00 no
C18 C17 H17 127.00 no
N7 C17 H17 127.00 no
N8 C18 H18 126.00 no
C17 C18 H18 126.00 no
N8 C19 H19B 109.00 no
H19A C19 H19C 110.00 no
N8 C19 H19C 109.00 no
H19A C19 H19B 109.00 no
N8 C19 H19A 110.00 no
H19B C19 H19C 109.00 no
H20B C20 H20C 110.00 no
P1 C20 H20A 109.00 no
P1 C20 H20B 109.00 no
H20A C20 H20C 109.00 no
H20A C20 H20B 109.00 no
P1 C20 H20C 109.00 no
P1 C21 H21C 109.00 no
P1 C21 H21B 109.00 no
P1 C21 H21A 110.00 no
H21A C21 H21C 109.00 no
H21B C21 H21C 109.00 no
H21A C21 H21B 109.00 no
P1 C22 H22C 109.00 no
H22A C22 H22B 109.00 no
P1 C22 H22A 109.00 no
P1 C22 H22B 110.00 no
H22B C22 H22C 110.00 no
H22A C22 H22C 109.00 no
H24B C24 H24C 109.00 no
H24A C24 H24C 110.00 no
C23 C24 H24A 109.00 no
C23 C24 H24B 109.00 no
C23 C24 H24C 110.00 no
H24A C24 H24B 109.00 no
N10 C25 C26 179.5(4) yes
C25 C26 H26A 109.00 no
C25 C26 H26B 109.00 no
C25 C26 H26C 109.00 no
H26A C26 H26B 109.00 no
H26A C26 H26C 109.00 no
H26B C26 H26C 110.00 no

loop_
_geom_bond_atom_site_label_1
_geom_bond_atom_site_label_2
_geom_bond_distance
_geom_bond_publ_flag
Fe1 P1 2.2843(8) yes
Fe1 N9 1.967(2) yes
Fe1 C1 1.972(2) yes
Fe1 C6 1.936(3) yes
Fe1 C12 1.996(3) yes
Fe1 C16 1.965(3) yes
P1 C20 1.831(3) yes
P1 C21 1.849(3) yes
P1 C22 1.824(3) yes
P2 F3 1.599(6) yes
P2 F4 1.566(5) yes
P2 F5 1.565(5) yes
P2 F6 1.594(4) yes
P2 F3A 1.598(16) yes
P2 F1 1.5934(19) yes
P2 F2 1.593(2) yes
P2 F6A 1.560(15) yes
P2 F4A 1.587(17) yes
P2 F5A 1.55(2) yes
P3 F8 1.5845(19) yes
P3 F11 1.596(2) yes
P3 F9 1.5948(19) yes
P3 F10 1.5868(19) yes
P3 F7 1.589(2) yes
P3 F12 1.579(2) yes
N1 C1 1.365(3) yes
N1 C2 1.389(3) yes
N1 C4 1.463(3) yes
N2 C1 1.362(3) yes
N2 C3 1.385(3) yes
N2 C5 1.439(4) yes
N3 C6 1.372(3) yes
N3 C5 1.449(3) yes
N3 C7 1.381(3) yes
N4 C9 1.460(3) yes
N4 C6 1.360(3) yes
N4 C8 1.392(3) yes
N5 C13 1.390(3) yes
N5 C11 1.452(3) yes
N5 C12 1.361(3) yes
N6 C15 1.449(3) yes
N6 C12 1.366(3) yes
N6 C14 1.386(3) yes
N7 C17 1.382(3) yes
N7 C15 1.455(3) yes
N7 C16 1.360(3) yes
N8 C18 1.385(3) yes
N8 C19 1.467(3) yes
N8 C16 1.363(3) yes
N9 C23 1.140(3) yes
C2 C3 1.328(4) no
C7 C8 1.330(4) no
C9 C10 1.519(4) no
C10 C11 1.524(4) no
C13 C14 1.334(4) no
C17 C18 1.336(4) no
C23 C24 1.463(5) no
C2 H2 0.9500 no
C3 H3 0.9500 no
C4 H4B 0.9800 no
C4 H4C 0.9800 no
C4 H4A 0.9800 no
C5 H5A 0.9900 no
C5 H5B 0.9900 no
C7 H7 0.9500 no
C8 H8 0.9500 no
C9 H9A 0.9900 no
C9 H9B 0.9900 no
C10 H10A 0.9900 no
C10 H10B 0.9900 no
C11 H11A 0.9900 no
C11 H11B 0.9900 no
C13 H13 0.9500 no
C14 H14 0.9500 no
C15 H15A 0.9900 no
C15 H15B 0.9900 no
C17 H17 0.9500 no
C18 H18 0.9500 no
C19 H19B 0.9800 no
C19 H19C 0.9800 no
C19 H19A 0.9800 no
C20 H20A 0.9800 no
C20 H20B 0.9800 no
C20 H20C 0.9800 no
C21 H21A 0.9800 no
C21 H21B 0.9800 no
C21 H21C 0.9800 no
C22 H22B 0.9800 no
C22 H22C 0.9800 no
C22 H22A 0.9800 no
C24 H24B 0.9800 no
C24 H24C 0.9800 no
C24 H24A 0.9800 no
N10 C25 1.127(4) yes
C25 C26 1.452(4) no
C26 H26A 0.9800 no
C26 H26B 0.9800 no
C26 H26C 0.9800 no

loop_
_geom_torsion_atom_site_label_1
_geom_torsion_atom_site_label_2
_geom_torsion_atom_site_label_3
_geom_torsion_atom_site_label_4
_geom_torsion
_geom_torsion_publ_flag
N9 Fe1 P1 C20 -57.10(14) no
N9 Fe1 P1 C21 179.50(12) no
N9 Fe1 P1 C22 58.91(12) no
C1 Fe1 P1 C20 29.39(15) no
C1 Fe1 P1 C21 -94.02(13) no
C1 Fe1 P1 C22 145.39(12) no
C6 Fe1 P1 C20 117.24(15) no
C6 Fe1 P1 C21 -6.16(13) no
C6 Fe1 P1 C22 -126.75(13) no
C12 Fe1 P1 C20 -144.90(15) no
C12 Fe1 P1 C21 91.70(13) no
C12 Fe1 P1 C22 -28.89(12) no
P1 Fe1 C1 N1 -127.4(2) no
P1 Fe1 C1 N2 62.7(2) no
N9 Fe1 C1 N1 -47.2(2) no
N9 Fe1 C1 N2 143.0(2) no
C6 Fe1 C1 N1 141.7(2) no
C6 Fe1 C1 N2 -28.1(2) no
C16 Fe1 C1 N1 47.5(2) no
C16 Fe1 C1 N2 -122.4(2) no
P1 Fe1 C6 N3 -64.9(2) no
P1 Fe1 C6 N4 114.6(2) no
C1 Fe1 C6 N3 31.3(2) no
C1 Fe1 C6 N4 -149.3(3) no
C12 Fe1 C6 N3 -157.8(2) no
C12 Fe1 C6 N4 21.7(3) no
C16 Fe1 C6 N3 118.1(2) no
C16 Fe1 C6 N4 -62.4(3) no
P1 Fe1 C12 N5 -49.6(3) no
P1 Fe1 C12 N6 130.36(18) no
N9 Fe1 C12 N5 -130.2(3) no
N9 Fe1 C12 N6 49.84(19) no
C6 Fe1 C12 N5 41.8(3) no
C6 Fe1 C12 N6 -138.18(19) no
C16 Fe1 C12 N5 135.1(3) no
C16 Fe1 C12 N6 -44.87(19) no
N9 Fe1 C16 N7 -44.7(2) no
N9 Fe1 C16 N8 132.1(2) no
C1 Fe1 C16 N7 -132.0(2) no
C1 Fe1 C16 N8 44.8(3) no
C6 Fe1 C16 N7 140.5(2) no
C6 Fe1 C16 N8 -42.7(3) no
C12 Fe1 C16 N7 43.1(2) no
C12 Fe1 C16 N8 -140.1(3) no
C2 N1 C1 Fe1 -170.54(19) no
C2 N1 C1 N2 1.0(3) no
C4 N1 C1 Fe1 5.1(4) no
C4 N1 C1 N2 176.6(2) no
C1 N1 C2 C3 -0.7(3) no
C4 N1 C2 C3 -176.7(2) no
C3 N2 C1 Fe1 171.36(18) no
C3 N2 C1 N1 -0.9(3) no
C5 N2 C1 Fe1 -7.0(3) no
C5 N2 C1 N1 -179.3(2) no
C1 N2 C3 C2 0.5(3) no
C5 N2 C3 C2 178.8(2) no
C1 N2 C5 N3 47.5(3) no
C3 N2 C5 N3 -130.7(2) no
C6 N3 C5 N2 -44.2(3) no
C7 N3 C5 N2 136.9(2) no
C5 N3 C6 Fe1 -0.6(3) no
C5 N3 C6 N4 179.8(2) no
C7 N3 C6 Fe1 178.41(19) no
C7 N3 C6 N4 -1.2(3) no
C5 N3 C7 C8 179.2(2) no
C6 N3 C7 C8 0.2(3) no
C8 N4 C6 Fe1 -177.8(2) no
C8 N4 C6 N3 1.8(3) no
C9 N4 C6 Fe1 -1.5(4) no
C9 N4 C6 N3 178.0(2) no
C6 N4 C8 C7 -1.8(3) no
C9 N4 C8 C7 -178.3(2) no
C6 N4 C9 C10 -93.5(3) no
C8 N4 C9 C10 82.4(3) no
C12 N5 C11 C10 -84.8(3) no
C13 N5 C11 C10 76.1(3) no
C11 N5 C12 Fe1 -17.7(4) no
C11 N5 C12 N6 162.3(2) no
C13 N5 C12 Fe1 179.8(2) no
C13 N5 C12 N6 -0.2(3) no
C11 N5 C13 C14 -162.9(2) no
C12 N5 C13 C14 0.1(3) no
C14 N6 C12 Fe1 -179.78(17) no
C14 N6 C12 N5 0.2(3) no
C15 N6 C12 Fe1 9.0(3) no
C15 N6 C12 N5 -171.0(2) no
C12 N6 C14 C13 -0.2(3) no
C15 N6 C14 C13 171.2(2) no
C12 N6 C15 N7 43.4(3) no
C14 N6 C15 N7 -126.9(2) no
C16 N7 C15 N6 -46.1(3) no
C17 N7 C15 N6 133.2(2) no
C15 N7 C16 Fe1 -4.8(3) no
C15 N7 C16 N8 177.5(2) no
C17 N7 C16 Fe1 175.80(17) no
C17 N7 C16 N8 -1.8(3) no
C15 N7 C17 C18 -178.3(2) no
C16 N7 C17 C18 1.1(3) no
C18 N8 C16 Fe1 -175.3(2) no
C18 N8 C16 N7 1.9(3) no
C19 N8 C16 Fe1 4.4(4) no
C19 N8 C16 N7 -178.4(2) no
C16 N8 C18 C17 -1.4(3) no
C19 N8 C18 C17 178.9(2) no
N1 C2 C3 N2 0.2(3) no
N3 C7 C8 N4 0.9(3) no
N4 C9 C10 C11 61.4(3) no
C9 C10 C11 N5 58.2(3) no
N5 C13 C14 N6 0.0(3) no
N7 C17 C18 N8 0.2(3) no
